data_4134375
loop_
_publ_author_name
'Sorolla, 2nd, Maurice'
'Wang, Xiqu'
'Koo, Hyun-Joo'
'Whangbo, Myung-Hwan'
'Jacobson, Allan J.'

_publ_section_title
;
 Synthesis of the Elusive <i>S</i> = <sup>1</sup>/<sub>2</sub> Star
 Structure: A Possible Quantum Spin Liquid Candidate.
;
_journal_issue 11
_journal_name_full 'Journal of the American Chemical Society'
_journal_page_first 5013
_journal_page_last 5016
_journal_paper_doi 10.1021/jacs.0c00901
_journal_volume 142
_journal_year 2020
_chemical_formula_sum 'C12 H50 Cu6 N6 O34.47 S8'
_chemical_formula_weight 1467.88
_space_group_crystal_system trigonal
_space_group_IT_number 148
_space_group_name_Hall '-R 3'
_space_group_name_H-M_alt 'R -3 :H'
_atom_sites_solution_hydrogens mixed
_audit_creation_method SHELXL-2018/3
_cell_angle_alpha 90
_cell_angle_beta 90
_cell_angle_gamma 120
_cell_formula_units_Z 3
_cell_length_a 12.723(3)
_cell_length_b 12.723(3)
_cell_length_c 25.810(7)
_cell_measurement_reflns_used 9857
_cell_measurement_temperature 123(2)
_cell_measurement_theta_max 28.42
_cell_measurement_theta_min 2.44
_cell_volume 3618.2(16)
_computing_cell_refinement 'Bruker SAINT'
_computing_data_collection 'Bruker APEX2'
_computing_data_reduction 'Bruker SAINT'
_computing_structure_refinement 'SHELXL-2018/3 (Sheldrick, 2018)'
_computing_structure_solution 'SHELXT 2014/4 (Sheldrick, 2014)'
_diffrn_ambient_temperature 123(2)
_diffrn_measured_fraction_theta_full 0.976
_diffrn_measured_fraction_theta_max 0.944
_diffrn_measurement_device_type 'Bruker APEX-II CCD'
_diffrn_measurement_method 'narrow frame \w scans'
_diffrn_radiation_type MoK\a
_diffrn_radiation_wavelength 0.71073
_diffrn_reflns_av_R_equivalents 0.0218
_diffrn_reflns_av_unetI/netI 0.0352
_diffrn_reflns_Laue_measured_fraction_full 0.976
_diffrn_reflns_Laue_measured_fraction_max 0.944
_diffrn_reflns_limit_h_max 10
_diffrn_reflns_limit_h_min -7
_diffrn_reflns_limit_k_max 16
_diffrn_reflns_limit_k_min -4
_diffrn_reflns_limit_l_max 32
_diffrn_reflns_limit_l_min -23
_diffrn_reflns_number 2408
_diffrn_reflns_point_group_measured_fraction_full 0.976
_diffrn_reflns_point_group_measured_fraction_max 0.944
_diffrn_reflns_theta_full 25.242
_diffrn_reflns_theta_max 27.211
_diffrn_reflns_theta_min 2.431
_exptl_absorpt_coefficient_mu 3.047
_exptl_absorpt_correction_T_max 0.7457
_exptl_absorpt_correction_T_min 0.5522
_exptl_absorpt_correction_type empirical
_exptl_absorpt_process_details SADABS
_exptl_crystal_colour green
_exptl_crystal_density_diffrn 2.021
_exptl_crystal_description plate
_exptl_crystal_F_000 2225
_exptl_crystal_size_max 0.34
_exptl_crystal_size_mid 0.20
_exptl_crystal_size_min 0.05
_refine_diff_density_max 0.643
_refine_diff_density_min -0.755
_refine_diff_density_rms 0.084
_refine_ls_extinction_method none
_refine_ls_goodness_of_fit_ref 1.223
_refine_ls_hydrogen_treatment mixed
_refine_ls_matrix_type full
_refine_ls_number_parameters 136
_refine_ls_number_reflns 1707
_refine_ls_number_restraints 68
_refine_ls_restrained_S_all 1.200
_refine_ls_R_factor_all 0.0288
_refine_ls_R_factor_gt 0.0258
_refine_ls_shift/su_max 0.001
_refine_ls_shift/su_mean 0.000
_refine_ls_structure_factor_coef Fsqd
_refine_ls_weighting_details 'w=1/[\s^2^(Fo^2^)+(0.0249P)^2^+4.9908P] where P=(Fo^2^+2Fc^2^)/3'
_refine_ls_weighting_scheme calc
_refine_ls_wR_factor_gt 0.0686
_refine_ls_wR_factor_ref 0.0699
_reflns_Friedel_coverage 0.000
_reflns_number_gt 1572
_reflns_number_total 1707
_reflns_threshold_expression 'I > 2\s(I)'
_cod_data_source_file ja0c00901_si_002.cif
_cod_data_source_block MS691
_cod_depositor_comments 'Adding full bibliography for 4134375.cif.'
_cod_original_cell_volume 3618(2)
_cod_database_code 4134375
_shelx_shelxl_version_number 2018/3
_shelx_space_group_comment
;
The symmetry employed for this shelxl refinement is uniquely defined
by the following loop, which should always be used as a source of
symmetry information in preference to the above space-group names.
They are only intended as comments.
;
_shelx_estimated_absorpt_t_min 0.424
_shelx_estimated_absorpt_t_max 0.863

loop_
_space_group_symop_operation_xyz
'x, y, z'
'-y, x-y, z'
'-x+y, -x, z'
'x+2/3, y+1/3, z+1/3'
'-y+2/3, x-y+1/3, z+1/3'
'-x+y+2/3, -x+1/3, z+1/3'
'x+1/3, y+2/3, z+2/3'
'-y+1/3, x-y+2/3, z+2/3'
'-x+y+1/3, -x+2/3, z+2/3'
'-x, -y, -z'
'y, -x+y, -z'
'x-y, x, -z'
'-x+2/3, -y+1/3, -z+1/3'
'y+2/3, -x+y+1/3, -z+1/3'
'x-y+2/3, x+1/3, -z+1/3'
'-x+1/3, -y+2/3, -z+2/3'
'y+1/3, -x+y+2/3, -z+2/3'
'x-y+1/3, x+2/3, -z+2/3'

loop_
_atom_site_label
_atom_site_type_symbol
_atom_site_fract_x
_atom_site_fract_y
_atom_site_fract_z
_atom_site_U_iso_or_equiv
_atom_site_adp_type
_atom_site_occupancy
_atom_site_site_symmetry_order
_atom_site_calc_flag
_atom_site_refinement_flags_posn
_atom_site_refinement_flags_adp
_atom_site_refinement_flags_occupancy
_atom_site_disorder_assembly
_atom_site_disorder_group
Cu1 Cu 0.84531(2) 0.85782(2) 0.30974(2) 0.01134(11) Uani 1 1 d . . . . .
S1 S 0.57420(5) 0.67687(5) 0.29103(2) 0.01275(14) Uani 1 1 d . . . . .
S2 S 1.000000 1.000000 0.21678(4) 0.0139(2) Uani 1 3 d S T P . .
O1 O 1.000000 1.000000 0.33186(11) 0.0112(5) Uani 1 3 d DS T P . .
H1 H 1.000000 1.000000 0.3635(8) 0.013 Uiso 1 3 d DS U P . .
O2 O 1.000000 1.000000 0.16076(12) 0.0228(7) Uani 1 3 d S T P . .
O3 O 0.89571(15) 0.88509(15) 0.23673(7) 0.0189(4) Uani 1 1 d . . . . .
O4 O 0.70324(15) 0.71015(15) 0.28760(8) 0.0243(4) Uani 1 1 d . . . . .
O5 O 0.56760(14) 0.79129(14) 0.29369(6) 0.0157(4) Uani 1 1 d . . . . .
O6 O 0.50810(18) 0.60617(17) 0.24603(7) 0.0266(4) Uani 1 1 d . . . . .
O7 O 0.52189(15) 0.60792(16) 0.33925(7) 0.0181(4) Uani 1 1 d . . . . .
N1_1 N 0.3840(16) 0.3544(16) 0.2468(7) 0.016(2) Uani 0.5 1 d D U P A 1
H1A_1 H 0.324892 0.325379 0.271444 0.019 Uiso 0.5 1 calc R U P A 1
H1AB_1 H 0.419104 0.436712 0.246516 0.019 Uiso 0.5 1 calc R U P A 1
C1_1 C 0.3275(19) 0.3069(19) 0.1958(9) 0.038(3) Uani 0.5 1 d D U P A 1
H1B_1 H 0.390796 0.333993 0.169267 0.057 Uiso 0.5 1 calc R U P A 1
H1C_1 H 0.272173 0.337151 0.187487 0.057 Uiso 0.5 1 calc R U P A 1
H1D_1 H 0.281941 0.217998 0.196909 0.057 Uiso 0.5 1 calc R U P A 1
C2_1 C 0.4768(16) 0.322(2) 0.2613(5) 0.036(3) Uani 0.5 1 d D U P A 1
H2A_1 H 0.440489 0.233349 0.260544 0.054 Uiso 0.5 1 calc R U P A 1
H2B_1 H 0.506912 0.351896 0.296196 0.054 Uiso 0.5 1 calc R U P A 1
H2C_1 H 0.544252 0.358588 0.236568 0.054 Uiso 0.5 1 calc R U P A 1
N1_2 N 0.3719(19) 0.351(2) 0.2401(8) 0.027(4) Uani 0.5 1 d D U P B 2
H1A_2 H 0.316264 0.316636 0.265984 0.032 Uiso 0.5 1 calc R U P B 2
H1AB_2 H 0.411903 0.432354 0.244899 0.032 Uiso 0.5 1 calc R U P B 2
C1_2 C 0.307(2) 0.323(2) 0.1904(9) 0.046(4) Uani 0.5 1 d D U P B 2
H1B_2 H 0.364347 0.341195 0.161879 0.069 Uiso 0.5 1 calc R U P B 2
H1C_2 H 0.268375 0.372982 0.186773 0.069 Uiso 0.5 1 calc R U P B 2
H1D_2 H 0.244526 0.237086 0.189328 0.069 Uiso 0.5 1 calc R U P B 2
C2_2 C 0.4606(18) 0.308(2) 0.2452(6) 0.044(4) Uani 0.5 1 d D U P B 2
H2A_2 H 0.418433 0.219224 0.241593 0.066 Uiso 0.5 1 calc R U P B 2
H2B_2 H 0.499481 0.330705 0.279329 0.066 Uiso 0.5 1 calc R U P B 2
H2C_2 H 0.522474 0.344980 0.218123 0.066 Uiso 0.5 1 calc R U P B 2
O8 O 1.000000 1.000000 0.4419(7) 0.054(8) Uani 0.237(16) 3 d S T P . .

loop_
_atom_site_aniso_label
_atom_site_aniso_U_11
_atom_site_aniso_U_22
_atom_site_aniso_U_33
_atom_site_aniso_U_23
_atom_site_aniso_U_13
_atom_site_aniso_U_12
Cu1 0.00637(15) 0.00690(15) 0.01927(19) -0.00039(10) 0.00170(10) 0.00220(10)
S1 0.0085(3) 0.0103(3) 0.0146(3) -0.0024(2) 0.0006(2) 0.0011(2)
S2 0.0146(3) 0.0146(3) 0.0124(5) 0.000 0.000 0.00731(15)
O1 0.0091(8) 0.0091(8) 0.0155(14) 0.000 0.000 0.0045(4)
O2 0.0280(10) 0.0280(10) 0.0122(15) 0.000 0.000 0.0140(5)
O3 0.0175(9) 0.0151(8) 0.0165(9) -0.0016(7) -0.0012(7) 0.0024(7)
O4 0.0086(8) 0.0137(8) 0.0467(12) -0.0109(8) 0.0061(8) 0.0027(7)
O5 0.0140(8) 0.0129(8) 0.0187(9) 0.0017(7) 0.0027(7) 0.0055(7)
O6 0.0307(10) 0.0195(9) 0.0216(10) -0.0072(8) -0.0057(8) 0.0066(8)
O7 0.0142(8) 0.0218(9) 0.0214(9) 0.0084(7) 0.0040(7) 0.0112(7)
N1_1 0.022(4) 0.011(4) 0.008(4) 0.003(3) 0.008(4) 0.003(3)
C1_1 0.047(7) 0.024(5) 0.019(6) 0.001(4) -0.003(4) 0.000(5)
C2_1 0.040(5) 0.054(7) 0.029(7) 0.014(6) 0.020(5) 0.035(5)
N1_2 0.034(6) 0.030(6) 0.023(7) -0.004(4) 0.001(4) 0.021(5)
C1_2 0.062(9) 0.039(8) 0.019(5) -0.001(5) -0.007(5) 0.012(5)
C2_2 0.062(7) 0.059(7) 0.035(9) 0.010(7) 0.016(6) 0.049(6)
O8 0.067(10) 0.067(10) 0.029(11) 0.000 0.000 0.033(5)

loop_
_atom_type_symbol
_atom_type_description
_atom_type_scat_dispersion_real
_atom_type_scat_dispersion_imag
_atom_type_scat_source
C C 0.0033 0.0016 'International Tables Vol C Tables 4.2.6.8 and 6.1.1.4'
H H 0.0000 0.0000 'International Tables Vol C Tables 4.2.6.8 and 6.1.1.4'
N N 0.0061 0.0033 'International Tables Vol C Tables 4.2.6.8 and 6.1.1.4'
O O 0.0106 0.0060 'International Tables Vol C Tables 4.2.6.8 and 6.1.1.4'
S S 0.1246 0.1234 'International Tables Vol C Tables 4.2.6.8 and 6.1.1.4'
Cu Cu 0.3201 1.2651 'International Tables Vol C Tables 4.2.6.8 and 6.1.1.4'

loop_
_geom_angle_atom_site_label_1
_geom_angle_atom_site_label_2
_geom_angle_atom_site_label_3
_geom_angle
_geom_angle_site_symmetry_1
_geom_angle_site_symmetry_3
_geom_angle_publ_flag
O4 Cu1 O3 87.25(8) . . ?
O4 Cu1 O1 174.16(5) . . ?
O3 Cu1 O1 91.59(9) . . ?
O4 Cu1 O5 94.05(7) . 16_665 ?
O3 Cu1 O5 154.92(7) . 16_665 ?
O1 Cu1 O5 89.43(8) . 16_665 ?
O4 Cu1 O7 90.21(7) . 17 ?
O3 Cu1 O7 94.18(7) . 17 ?
O1 Cu1 O7 84.16(5) . 17 ?
O5 Cu1 O7 110.85(7) 16_665 17 ?
O6 S1 O7 110.92(11) . . ?
O6 S1 O4 110.21(12) . . ?
O7 S1 O4 109.08(11) . . ?
O6 S1 O5 109.96(11) . . ?
O7 S1 O5 108.10(10) . . ?
O4 S1 O5 108.51(10) . . ?
O2 S2 O3 110.20(7) . . ?
O2 S2 O3 110.20(7) . 2_765 ?
O3 S2 O3 108.73(8) . 2_765 ?
O2 S2 O3 110.20(7) . 3_675 ?
O3 S2 O3 108.73(8) . 3_675 ?
O3 S2 O3 108.73(8) 2_765 3_675 ?
Cu1 O1 Cu1 112.02(7) . 3_675 ?
Cu1 O1 Cu1 112.02(7) . 2_765 ?
Cu1 O1 Cu1 112.02(7) 3_675 2_765 ?
Cu1 O1 H1 106.78(8) . . ?
Cu1 O1 H1 106.78(8) 3_675 . ?
Cu1 O1 H1 106.78(8) 2_765 . ?
S2 O3 Cu1 123.80(10) . . ?
S1 O4 Cu1 128.75(10) . . ?
S1 O5 Cu1 115.11(9) . 16_665 ?
S1 O7 Cu1 122.89(10) . 18_545 ?
C1_1 N1_1 C2_1 113.7(11) . . ?
C1_1 N1_1 H1A_1 108.8 . . ?
C2_1 N1_1 H1A_1 108.8 . . ?
C1_1 N1_1 H1AB_1 108.8 . . ?
C2_1 N1_1 H1AB_1 108.8 . . ?
H1A_1 N1_1 H1AB_1 107.7 . . ?
N1_1 C1_1 H1B_1 109.5 . . ?
N1_1 C1_1 H1C_1 109.5 . . ?
H1B_1 C1_1 H1C_1 109.5 . . ?
N1_1 C1_1 H1D_1 109.5 . . ?
H1B_1 C1_1 H1D_1 109.5 . . ?
H1C_1 C1_1 H1D_1 109.5 . . ?
N1_1 C2_1 H2A_1 109.5 . . ?
N1_1 C2_1 H2B_1 109.5 . . ?
H2A_1 C2_1 H2B_1 109.5 . . ?
N1_1 C2_1 H2C_1 109.5 . . ?
H2A_1 C2_1 H2C_1 109.5 . . ?
H2B_1 C2_1 H2C_1 109.5 . . ?
C1_2 N1_2 C2_2 115.6(12) . . ?
C1_2 N1_2 H1A_2 108.4 . . ?
C2_2 N1_2 H1A_2 108.4 . . ?
C1_2 N1_2 H1AB_2 108.4 . . ?
C2_2 N1_2 H1AB_2 108.4 . . ?
H1A_2 N1_2 H1AB_2 107.4 . . ?
N1_2 C1_2 H1B_2 109.5 . . ?
N1_2 C1_2 H1C_2 109.5 . . ?
H1B_2 C1_2 H1C_2 109.5 . . ?
N1_2 C1_2 H1D_2 109.5 . . ?
H1B_2 C1_2 H1D_2 109.5 . . ?
H1C_2 C1_2 H1D_2 109.5 . . ?
N1_2 C2_2 H2A_2 109.5 . . ?
N1_2 C2_2 H2B_2 109.5 . . ?
H2A_2 C2_2 H2B_2 109.5 . . ?
N1_2 C2_2 H2C_2 109.5 . . ?
H2A_2 C2_2 H2C_2 109.5 . . ?
H2B_2 C2_2 H2C_2 109.5 . . ?

loop_
_geom_bond_atom_site_label_1
_geom_bond_atom_site_label_2
_geom_bond_distance
_geom_bond_site_symmetry_2
_geom_bond_publ_flag
Cu1 O4 1.9307(18) . ?
Cu1 O3 1.9647(18) . ?
Cu1 O1 1.9777(10) . ?
Cu1 O5 1.9911(17) 16_665 ?
Cu1 O7 2.2627(18) 17 ?
S1 O6 1.4523(19) . ?
S1 O7 1.4755(18) . ?
S1 O4 1.4790(17) . ?
S1 O5 1.5011(17) . ?
S2 O2 1.446(3) . ?
S2 O3 1.4910(17) . ?
S2 O3 1.4911(17) 2_765 ?
S2 O3 1.4911(17) 3_675 ?
O1 H1 0.817(19) . ?
N1_1 C1_1 1.476(11) . ?
N1_1 C2_1 1.481(11) . ?
N1_1 H1A_1 0.9100 . ?
N1_1 H1AB_1 0.9100 . ?
C1_1 H1B_1 0.9800 . ?
C1_1 H1C_1 0.9800 . ?
C1_1 H1D_1 0.9800 . ?
C2_1 H2A_1 0.9800 . ?
C2_1 H2B_1 0.9800 . ?
C2_1 H2C_1 0.9800 . ?
N1_2 C1_2 1.472(11) . ?
N1_2 C2_2 1.483(11) . ?
N1_2 H1A_2 0.9100 . ?
N1_2 H1AB_2 0.9100 . ?
C1_2 H1B_2 0.9800 . ?
C1_2 H1C_2 0.9800 . ?
C1_2 H1D_2 0.9800 . ?
C2_2 H2A_2 0.9800 . ?
C2_2 H2B_2 0.9800 . ?
C2_2 H2C_2 0.9800 . ?
